data_4086250
loop_
_publ_author_name
'Hickey, Anne K.'
'Chen, Chun-Hsing'
'Pink, Maren'
'Smith, Jeremy M.'

_publ_section_title
;
 Low-Valent Iron Carbonyl Complexes with a Tripodal Carbene Ligand
;
_journal_issue 18
_journal_name_full Organometallics
_journal_page_first 4560
_journal_paper_doi 10.1021/acs.organomet.5b00646
_journal_volume 34
_journal_year 2015
_chemical_formula_moiety 'C88 H88 B2 Fe2 K2 N12 O4'
_chemical_formula_sum 'C88 H88 B2 Fe2 K2 N12 O4'
_chemical_formula_weight 1589.26
_space_group_IT_number 2
_symmetry_cell_setting triclinic
_symmetry_space_group_name_Hall '-P 1'
_symmetry_space_group_name_H-M 'P -1'
_atom_sites_solution_hydrogens difmap
_atom_sites_solution_primary other
_audit_creation_date 14-09-02
_audit_creation_method CRYSTALS_ver_14.40
_cell_angle_alpha 70.683(2)
_cell_angle_beta 64.984(3)
_cell_angle_gamma 73.397(2)
_cell_formula_units_Z 1
_cell_length_a 12.1967(4)
_cell_length_b 13.3189(5)
_cell_length_c 14.1835(7)
_cell_measurement_reflns_used 9932
_cell_measurement_temperature 150
_cell_measurement_theta_max 25
_cell_measurement_theta_min 2
_cell_volume 1941.50(14)
_computing_cell_refinement 'Apex2 (Bruker AXS, 2006)'
_computing_data_collection 'Apex2 (Bruker AXS, 2006)'
_computing_data_reduction 'USER DEFINED DATA REDUCTION'
_computing_molecular_graphics 'CAMERON (Watkin et al., 1996)'
_computing_publication_material 'CRYSTALS (Betteridge et al., 2003)'
_computing_structure_refinement 'CRYSTALS (Betteridge et al., 2003)'
_computing_structure_solution 'Superflip (Palatinus & Chapuis, 2007)'
_diffrn_ambient_temperature 150
_diffrn_measured_fraction_theta_full 0.998
_diffrn_measured_fraction_theta_max 0.998
_diffrn_measurement_device Area
_diffrn_measurement_device_type 'Bruker Kappa Apex2'
_diffrn_measurement_method '\f & \w scans'
_diffrn_radiation_monochromator graphite
_diffrn_radiation_type 'Mo K\a'
_diffrn_radiation_wavelength 0.71073
_diffrn_reflns_av_R_equivalents 0.000
_diffrn_reflns_limit_h_max 14
_diffrn_reflns_limit_h_min -14
_diffrn_reflns_limit_k_max 15
_diffrn_reflns_limit_k_min -13
_diffrn_reflns_limit_l_max 12
_diffrn_reflns_limit_l_min -16
_diffrn_reflns_number 6869
_diffrn_reflns_theta_full 25.061
_diffrn_reflns_theta_max 25.061
_diffrn_reflns_theta_min 1.633
_diffrn_standards_number 0
_exptl_absorpt_coefficient_mu 0.542
_exptl_absorpt_correction_T_max 0.95
_exptl_absorpt_correction_T_min 0.95
_exptl_absorpt_correction_type multi-scan
_exptl_absorpt_process_details 'SADABS (Siemens, 1996)'
_exptl_crystal_colour red
_exptl_crystal_density_diffrn 1.359
_exptl_crystal_density_method 'not measured'
_exptl_crystal_description acicular
_exptl_crystal_F_000 832
_exptl_crystal_size_max 0.250
_exptl_crystal_size_mid 0.100
_exptl_crystal_size_min 0.100
_refine_diff_density_max 0.58
_refine_diff_density_min -0.59
_refine_ls_extinction_method None
_refine_ls_goodness_of_fit_ref 0.9484
_refine_ls_hydrogen_treatment constr
_refine_ls_matrix_type full
_refine_ls_number_parameters 496
_refine_ls_number_reflns 6835
_refine_ls_number_restraints 0
_refine_ls_R_factor_all 0.0713
_refine_ls_R_factor_gt 0.0454
_refine_ls_shift/su_max 0.0008534
_refine_ls_shift/su_mean 0.0000178
_refine_ls_structure_factor_coef Fsqd
_refine_ls_weighting_details
;
 Method= Modified Sheldrick 
 w=1/[\s^2^(F^2^) + ( 0.06P)^2^ + 2.33P] 
 ,where P=(max(Fo^2^,0) + 2Fc^2^)/3 
;
_refine_ls_weighting_scheme calc
_refine_ls_wR_factor_all 0.1178
_refine_ls_wR_factor_gt 0.1096
_refine_ls_wR_factor_ref 0.1178
_reflns_limit_h_max 14
_reflns_limit_h_min -12
_reflns_limit_k_max 15
_reflns_limit_k_min -14
_reflns_limit_l_max 16
_reflns_limit_l_min 0
_reflns_number_gt 4959
_reflns_number_total 6869
_reflns_threshold_expression I>2.0\s(I)
_oxford_diffrn_Wilson_B_factor 0.00
_oxford_diffrn_Wilson_scale 0.00
_oxford_refine_ls_r_factor_ref 0.0713
_oxford_refine_ls_scale 0.11916(4)
_oxford_reflns_number_all 6835
_oxford_reflns_threshold_expression_ref I>0.0\s(I)
_oxford_structure_analysis_title 'twin4a in P-1'
_cod_data_source_file om5b00646_si_002.cif
_cod_data_source_block 14075
_cod_depositor_comments
;
The following automatic conversions were performed:

'_atom_sites_solution_primary' value 'Other' changed to 'other'
according to
/usr/data/users/saulius/crontab/automatic-downloads/current/ACS/lib/dictionaries/cif_core.dic
dictionary named 'cif_core.dic' version 2.4.2 from 2011-04-26.

Automatic conversion script
Id: cif_fix_values 3271 2015-04-21 07:52:19Z andrius 
;
_cod_original_sg_symbol_H-M 'P -1 '
_cod_database_code 4086250

loop_
_symmetry_equiv_pos_as_xyz
x,y,z
-x,-y,-z

loop_
_atom_site_label
_atom_site_type_symbol
_atom_site_fract_x
_atom_site_fract_y
_atom_site_fract_z
_atom_site_U_iso_or_equiv
_atom_site_occupancy
_atom_site_adp_type
_atom_site_refinement_flags_posn
Fe1 Fe 0.14815(4) 0.68484(3) 0.24185(3) 0.0211 1.0000 Uani .
K1 K 0.09246(8) 0.56455(7) 0.54163(7) 0.0496 1.0000 Uani .
O1 O 0.1455(2) 0.46391(18) 0.3725(2) 0.0511 1.0000 Uani .
O2 O -0.1052(2) 0.66324(19) 0.3795(2) 0.0469 1.0000 Uani .
N1 N 0.0713(2) 0.91291(18) 0.28780(19) 0.0277 1.0000 Uani .
N2 N 0.1992(2) 0.90627(17) 0.12743(19) 0.0241 1.0000 Uani .
N3 N 0.0514(2) 0.70126(19) 0.0691(2) 0.0270 1.0000 Uani .
N4 N 0.1866(2) 0.80277(18) 0.01796(19) 0.0248 1.0000 Uani .
N5 N 0.4278(2) 0.61521(17) 0.17886(18) 0.0207 1.0000 Uani .
N6 N 0.3689(2) 0.75881(17) 0.07226(18) 0.0217 1.0000 Uani .
C1 C 0.1406(3) 0.8413(2) 0.2249(2) 0.0242 1.0000 Uani .
C2 C 0.0847(3) 1.0183(2) 0.2301(3) 0.0378 1.0000 Uani .
C3 C 0.1634(3) 1.0133(2) 0.1311(3) 0.0340 1.0000 Uani .
C4 C -0.0051(3) 0.8836(2) 0.3986(2) 0.0270 1.0000 Uani .
C5 C 0.0461(3) 0.8548(2) 0.4772(2) 0.0263 1.0000 Uani .
C6 C -0.0282(3) 0.8183(2) 0.5832(2) 0.0286 1.0000 Uani .
C7 C -0.1520(3) 0.8145(2) 0.6128(2) 0.0288 1.0000 Uani .
C8 C -0.2007(3) 0.8516(2) 0.5330(3) 0.0328 1.0000 Uani .
C9 C -0.1296(3) 0.8870(2) 0.4254(3) 0.0308 1.0000 Uani .
C10 C 0.1740(3) 0.8713(2) 0.4484(3) 0.0338 1.0000 Uani .
C11 C -0.2299(3) 0.7734(3) 0.7280(3) 0.0398 1.0000 Uani .
C12 C -0.1859(3) 0.9310(3) 0.3405(3) 0.0459 1.0000 Uani .
C13 C 0.1302(3) 0.7242(2) 0.1024(2) 0.0242 1.0000 Uani .
C14 C 0.0542(3) 0.7677(3) -0.0303(2) 0.0326 1.0000 Uani .
C15 C 0.1362(3) 0.8318(2) -0.0606(2) 0.0307 1.0000 Uani .
C16 C -0.0210(3) 0.6164(2) 0.1259(2) 0.0270 1.0000 Uani .
C17 C -0.1480(3) 0.6424(3) 0.1761(2) 0.0317 1.0000 Uani .
C18 C -0.2147(3) 0.5577(3) 0.2278(3) 0.0359 1.0000 Uani .
C19 C -0.1599(3) 0.4514(3) 0.2287(3) 0.0349 1.0000 Uani .
C20 C -0.0335(3) 0.4291(3) 0.1766(3) 0.0322 1.0000 Uani .
C21 C 0.0376(3) 0.5103(2) 0.1241(2) 0.0276 1.0000 Uani .
C22 C -0.2113(3) 0.7570(3) 0.1747(3) 0.0482 1.0000 Uani .
C23 C -0.2353(3) 0.3619(3) 0.2799(3) 0.0484 1.0000 Uani .
C24 C 0.1736(3) 0.4851(3) 0.0643(3) 0.0362 1.0000 Uani .
C25 C 0.3244(3) 0.6821(2) 0.1636(2) 0.0215 1.0000 Uani .
C26 C 0.5336(3) 0.6522(2) 0.0989(2) 0.0231 1.0000 Uani .
C27 C 0.4958(2) 0.7412(2) 0.0341(2) 0.0232 1.0000 Uani .
C28 C 0.4315(2) 0.5204(2) 0.2640(2) 0.0209 1.0000 Uani .
C29 C 0.4593(2) 0.4193(2) 0.2437(2) 0.0229 1.0000 Uani .
C30 C 0.4624(3) 0.3296(2) 0.3283(2) 0.0262 1.0000 Uani .
C31 C 0.4398(3) 0.3376(2) 0.4299(2) 0.0287 1.0000 Uani .
C32 C 0.4143(3) 0.4404(2) 0.4467(2) 0.0288 1.0000 Uani .
C33 C 0.4108(3) 0.5328(2) 0.3645(2) 0.0247 1.0000 Uani .
C34 C 0.4841(3) 0.4067(2) 0.1349(2) 0.0312 1.0000 Uani .
C35 C 0.4452(4) 0.2390(3) 0.5188(3) 0.0493 1.0000 Uani .
C36 C 0.3829(3) 0.6432(2) 0.3830(3) 0.0359 1.0000 Uani .
C37 C 0.3577(3) 0.9299(2) -0.0779(2) 0.0253 1.0000 Uani .
C38 C 0.4136(3) 1.0064(2) -0.0757(3) 0.0295 1.0000 Uani .
C39 C 0.4956(3) 1.0620(2) -0.1669(3) 0.0340 1.0000 Uani .
C40 C 0.5242(3) 1.0431(2) -0.2652(3) 0.0326 1.0000 Uani .
C41 C 0.4718(3) 0.9678(2) -0.2711(2) 0.0319 1.0000 Uani .
C42 C 0.3913(3) 0.9114(2) -0.1786(2) 0.0280 1.0000 Uani .
C43 C 0.1606(3) 0.5523(2) 0.3137(3) 0.0343 1.0000 Uani .
C44 C -0.0050(3) 0.6802(2) 0.3224(3) 0.0312 1.0000 Uani .
B1 B 0.2780(3) 0.8538(3) 0.0308(3) 0.0249 1.0000 Uani .
H21 H 0.0453 1.0816 0.2560 0.0456 1.0000 Uiso R
H31 H 0.1903 1.0730 0.0733 0.0410 1.0000 Uiso R
H61 H 0.0063 0.7950 0.6372 0.0346 1.0000 Uiso R
H81 H -0.2857 0.8532 0.5521 0.0399 1.0000 Uiso R
H101 H 0.1942 0.8477 0.5110 0.0407 1.0000 Uiso R
H102 H 0.1790 0.9458 0.4181 0.0407 1.0000 Uiso R
H103 H 0.2300 0.8309 0.3978 0.0407 1.0000 Uiso R
H111 H -0.3110 0.7767 0.7332 0.0487 1.0000 Uiso R
H112 H -0.2316 0.8167 0.7702 0.0487 1.0000 Uiso R
H113 H -0.1960 0.7007 0.7533 0.0487 1.0000 Uiso R
H121 H -0.2711 0.9273 0.3725 0.0558 1.0000 Uiso R
H122 H -0.1753 1.0040 0.3069 0.0558 1.0000 Uiso R
H123 H -0.1469 0.8893 0.2884 0.0558 1.0000 Uiso R
H141 H 0.0074 0.7676 -0.0694 0.0388 1.0000 Uiso R
H151 H 0.1561 0.8875 -0.1244 0.0366 1.0000 Uiso R
H181 H -0.3010 0.5737 0.2637 0.0435 1.0000 Uiso R
H201 H 0.0055 0.3563 0.1767 0.0384 1.0000 Uiso R
H221 H -0.2970 0.7588 0.2127 0.0575 1.0000 Uiso R
H222 H -0.1799 0.7878 0.2076 0.0575 1.0000 Uiso R
H223 H -0.1970 0.7971 0.1025 0.0575 1.0000 Uiso R
H231 H -0.1825 0.2946 0.2730 0.0581 1.0000 Uiso R
H232 H -0.2793 0.3605 0.3537 0.0581 1.0000 Uiso R
H233 H -0.2915 0.3744 0.2454 0.0581 1.0000 Uiso R
H241 H 0.1980 0.4093 0.0714 0.0436 1.0000 Uiso R
H242 H 0.2163 0.5091 0.0932 0.0436 1.0000 Uiso R
H243 H 0.1925 0.5208 -0.0094 0.0436 1.0000 Uiso R
H261 H 0.6161 0.6205 0.0921 0.0281 1.0000 Uiso R
H271 H 0.5473 0.7844 -0.0278 0.0279 1.0000 Uiso R
H301 H 0.4806 0.2598 0.3158 0.0316 1.0000 Uiso R
H321 H 0.3988 0.4478 0.5158 0.0349 1.0000 Uiso R
H341 H 0.5013 0.3321 0.1363 0.0373 1.0000 Uiso R
H342 H 0.5525 0.4396 0.0836 0.0373 1.0000 Uiso R
H343 H 0.4139 0.4404 0.1158 0.0373 1.0000 Uiso R
H351 H 0.4274 0.2600 0.5822 0.0594 1.0000 Uiso R
H352 H 0.5249 0.1966 0.4994 0.0594 1.0000 Uiso R
H353 H 0.3863 0.1979 0.5311 0.0594 1.0000 Uiso R
H361 H 0.3711 0.6370 0.4552 0.0431 1.0000 Uiso R
H362 H 0.4494 0.6805 0.3361 0.0431 1.0000 Uiso R
H363 H 0.3103 0.6822 0.3697 0.0431 1.0000 Uiso R
H381 H 0.3945 1.0210 -0.0087 0.0355 1.0000 Uiso R
H391 H 0.5320 1.1132 -0.1617 0.0410 1.0000 Uiso R
H401 H 0.5794 1.0818 -0.3282 0.0395 1.0000 Uiso R
H411 H 0.4909 0.9541 -0.3384 0.0389 1.0000 Uiso R
H421 H 0.3576 0.8583 -0.1839 0.0341 1.0000 Uiso R

loop_
_atom_site_aniso_label
_atom_site_aniso_U_11
_atom_site_aniso_U_22
_atom_site_aniso_U_33
_atom_site_aniso_U_23
_atom_site_aniso_U_13
_atom_site_aniso_U_12
Fe1 0.0154(2) 0.0243(2) 0.0192(2) -0.00198(16) -0.00439(17) -0.00379(15)
K1 0.0449(5) 0.0581(5) 0.0497(5) -0.0185(4) -0.0069(4) -0.0240(4)
O1 0.0319(13) 0.0315(12) 0.0692(18) 0.0092(12) -0.0134(13) -0.0083(10)
O2 0.0249(13) 0.0523(14) 0.0491(16) -0.0116(12) 0.0037(11) -0.0133(11)
N1 0.0278(14) 0.0266(12) 0.0210(14) -0.0064(10) -0.0015(11) -0.0044(10)
N2 0.0214(13) 0.0238(12) 0.0202(13) -0.0039(10) -0.0041(11) -0.0011(10)
N3 0.0208(13) 0.0340(13) 0.0254(14) -0.0041(11) -0.0096(11) -0.0053(10)
N4 0.0205(13) 0.0292(12) 0.0205(13) -0.0026(10) -0.0075(11) -0.0023(10)
N5 0.0158(12) 0.0248(12) 0.0186(13) -0.0037(10) -0.0051(10) -0.0031(9)
N6 0.0188(12) 0.0225(11) 0.0198(13) -0.0027(10) -0.0049(10) -0.0036(9)
C1 0.0182(15) 0.0310(15) 0.0204(16) -0.0047(12) -0.0053(12) -0.0043(12)
C2 0.044(2) 0.0234(15) 0.0320(19) -0.0069(14) -0.0022(16) -0.0030(14)
C3 0.0320(18) 0.0241(15) 0.0326(19) -0.0039(13) -0.0028(15) -0.0030(13)
C4 0.0278(17) 0.0251(14) 0.0231(17) -0.0077(12) -0.0016(13) -0.0068(12)
C5 0.0216(16) 0.0231(14) 0.0289(18) -0.0083(13) -0.0038(13) -0.0019(12)
C6 0.0265(17) 0.0288(15) 0.0280(18) -0.0086(13) -0.0079(14) -0.0023(12)
C7 0.0241(16) 0.0272(15) 0.0291(18) -0.0091(13) -0.0024(14) -0.0046(12)
C8 0.0194(16) 0.0414(18) 0.0334(19) -0.0097(15) -0.0041(14) -0.0070(13)
C9 0.0255(17) 0.0343(16) 0.0293(18) -0.0099(14) -0.0059(14) -0.0041(13)
C10 0.0254(17) 0.0350(17) 0.0365(19) -0.0109(14) -0.0052(15) -0.0051(13)
C11 0.0329(19) 0.0481(19) 0.0275(19) -0.0069(15) -0.0010(15) -0.0091(15)
C12 0.040(2) 0.061(2) 0.034(2) -0.0059(17) -0.0143(17) -0.0107(17)
C13 0.0181(15) 0.0278(14) 0.0230(16) -0.0063(12) -0.0052(13) -0.0018(12)
C14 0.0264(17) 0.0465(18) 0.0255(18) -0.0052(14) -0.0152(14) -0.0023(14)
C15 0.0277(17) 0.0404(17) 0.0194(16) -0.0015(13) -0.0095(14) -0.0046(14)
C16 0.0192(15) 0.0386(16) 0.0231(16) -0.0044(13) -0.0082(13) -0.0078(13)
C17 0.0213(16) 0.0481(18) 0.0253(17) -0.0110(14) -0.0080(14) -0.0038(14)
C18 0.0135(15) 0.064(2) 0.0284(18) -0.0104(16) -0.0048(13) -0.0094(15)
C19 0.0249(17) 0.056(2) 0.0265(18) -0.0034(15) -0.0108(14) -0.0165(15)
C20 0.0273(17) 0.0396(17) 0.0322(19) -0.0091(14) -0.0108(15) -0.0087(14)
C21 0.0185(15) 0.0402(17) 0.0240(17) -0.0055(13) -0.0081(13) -0.0067(13)
C22 0.029(2) 0.058(2) 0.049(2) -0.0153(18) -0.0138(17) 0.0070(16)
C23 0.034(2) 0.066(2) 0.044(2) -0.0027(18) -0.0102(17) -0.0247(18)
C24 0.0222(17) 0.0366(17) 0.043(2) -0.0099(15) -0.0056(15) -0.0039(13)
C25 0.0217(15) 0.0229(14) 0.0202(15) -0.0057(12) -0.0081(12) -0.0033(11)
C26 0.0148(14) 0.0263(14) 0.0254(16) -0.0058(12) -0.0054(12) -0.0031(11)
C27 0.0176(15) 0.0286(15) 0.0204(16) -0.0072(12) -0.0007(12) -0.0075(11)
C28 0.0142(14) 0.0251(14) 0.0226(16) -0.0042(12) -0.0076(12) -0.0026(11)
C29 0.0150(14) 0.0288(15) 0.0253(16) -0.0062(12) -0.0079(12) -0.0039(11)
C30 0.0234(16) 0.0247(14) 0.0310(18) -0.0032(12) -0.0112(13) -0.0068(12)
C31 0.0239(16) 0.0335(16) 0.0284(18) 0.0034(13) -0.0129(14) -0.0117(13)
C32 0.0240(16) 0.0396(17) 0.0242(17) -0.0068(13) -0.0112(13) -0.0048(13)
C33 0.0175(15) 0.0303(15) 0.0256(17) -0.0061(13) -0.0084(13) -0.0028(12)
C34 0.0346(18) 0.0304(16) 0.0281(18) -0.0088(13) -0.0105(15) -0.0042(13)
C35 0.074(3) 0.043(2) 0.041(2) 0.0098(16) -0.036(2) -0.0247(19)
C36 0.044(2) 0.0360(17) 0.035(2) -0.0149(15) -0.0213(17) 0.0002(15)
C37 0.0197(15) 0.0222(14) 0.0273(17) -0.0022(12) -0.0084(13) 0.0013(11)
C38 0.0253(17) 0.0323(16) 0.0273(18) -0.0071(13) -0.0082(14) -0.0019(13)
C39 0.0282(17) 0.0301(16) 0.038(2) -0.0033(14) -0.0095(15) -0.0070(13)
C40 0.0186(16) 0.0351(17) 0.0279(19) 0.0033(14) -0.0025(14) -0.0032(13)
C41 0.0218(16) 0.0421(18) 0.0214(17) -0.0057(14) -0.0030(13) -0.0002(13)
C42 0.0219(16) 0.0318(16) 0.0261(17) -0.0071(13) -0.0064(13) -0.0016(12)
C43 0.0163(16) 0.0338(17) 0.043(2) -0.0044(15) -0.0054(14) -0.0047(13)
C44 0.0273(18) 0.0278(15) 0.0332(19) -0.0031(13) -0.0101(15) -0.0035(13)
B1 0.0209(17) 0.0262(16) 0.0235(19) -0.0039(14) -0.0073(15) -0.0017(13)

loop_
_atom_type_symbol
_atom_type_scat_dispersion_real
_atom_type_scat_dispersion_imag
_atom_type_scat_Cromer_Mann_a1
_atom_type_scat_Cromer_Mann_b1
_atom_type_scat_Cromer_Mann_a2
_atom_type_scat_Cromer_Mann_b2
_atom_type_scat_Cromer_Mann_a3
_atom_type_scat_Cromer_Mann_b3
_atom_type_scat_Cromer_Mann_a4
_atom_type_scat_Cromer_Mann_b4
_atom_type_scat_Cromer_Mann_c
_atom_type_scat_source
C 0.0033 0.0016 2.3100 20.8439 1.0200 10.2075 1.5886 0.5687 0.8650 51.6512 0.2156 'International Tables Vol C 4.2.6.8 and 6.1.1.4'
H 0.0000 0.0000 0.4930 10.5109 0.3229 26.1257 0.1402 3.1424 0.0408 57.7998 0.0030 'International Tables Vol C 4.2.6.8 and 6.1.1.4'
B 0.0013 0.0007 2.0545 23.2185 1.3326 1.0210 1.0979 60.3498 0.7068 0.1403 -0.1932 'International Tables Vol C 4.2.6.8 and 6.1.1.4'
N 0.0061 0.0033 12.2126 0.0057 3.1322 9.8933 2.0125 28.9975 1.1663 0.5826 -11.5290 'International Tables Vol C 4.2.6.8 and 6.1.1.4'
O 0.0106 0.0060 3.0485 13.2771 2.2868 5.7011 1.5463 0.3239 0.8670 32.9089 0.2508 'International Tables Vol C 4.2.6.8 and 6.1.1.4'
K 0.2009 0.2494 8.2186 12.7949 7.4398 0.7748 1.0519 213.1870 0.8659 41.6841 1.4228 'International Tables Vol C 4.2.6.8 and 6.1.1.4'
Fe 0.3463 0.8444 11.7695 4.7611 7.3573 0.3072 3.5222 15.3535 2.3045 76.8805 1.0369 'International Tables Vol C 4.2.6.8 and 6.1.1.4'

loop_
_geom_angle_atom_site_label_1
_geom_angle_atom_site_label_2
_geom_angle_atom_site_label_3
_geom_angle
_geom_angle_publ_flag
C1 Fe1 C13 87.98(12) yes
C1 Fe1 C25 85.04(11) yes
C13 Fe1 C25 87.53(12) yes
C1 Fe1 C43 151.22(15) yes
C13 Fe1 C43 120.80(14) yes
C25 Fe1 C43 95.70(12) yes
C1 Fe1 C44 96.69(13) yes
C13 Fe1 C44 97.85(14) yes
C25 Fe1 C44 174.39(13) yes
C43 Fe1 C44 80.20(14) yes
C1 N1 C2 111.1(2) yes
C1 N1 C4 124.9(2) yes
C2 N1 C4 124.0(2) yes
C1 N2 C3 110.5(2) yes
C1 N2 B1 118.5(2) yes
C3 N2 B1 130.4(2) yes
C13 N3 C14 111.1(2) yes
C13 N3 C16 125.4(2) yes
C14 N3 C16 123.4(2) yes
C13 N4 C15 110.1(2) yes
C13 N4 B1 118.2(2) yes
C15 N4 B1 131.1(2) yes
C25 N5 C26 110.6(2) yes
C25 N5 C28 126.6(2) yes
C26 N5 C28 122.8(2) yes
C25 N6 C27 110.5(2) yes
C25 N6 B1 119.8(2) yes
C27 N6 B1 129.5(2) yes
N2 C1 N1 103.6(2) yes
N2 C1 Fe1 121.4(2) yes
N1 C1 Fe1 134.2(2) yes
N1 C2 C3 106.7(3) yes
N1 C2 H21 126.6 no
C3 C2 H21 126.7 no
N2 C3 C2 108.1(3) yes
N2 C3 H31 125.9 no
C2 C3 H31 126.0 no
N1 C4 C5 119.5(3) yes
N1 C4 C9 119.0(3) yes
C5 C4 C9 121.5(3) yes
C4 C5 C6 117.9(3) yes
C4 C5 C10 120.6(3) yes
C6 C5 C10 121.4(3) yes
C5 C6 C7 122.2(3) yes
C5 C6 H61 118.9 no
C7 C6 H61 118.9 no
C6 C7 C8 117.6(3) yes
C6 C7 C11 121.0(3) yes
C8 C7 C11 121.3(3) yes
C7 C8 C9 122.4(3) yes
C7 C8 H81 118.9 no
C9 C8 H81 118.8 no
C8 C9 C4 118.1(3) yes
C8 C9 C12 121.3(3) yes
C4 C9 C12 120.6(3) yes
C5 C10 H101 109.6 no
C5 C10 H102 109.5 no
H101 C10 H102 109.5 no
C5 C10 H103 109.3 no
H101 C10 H103 109.5 no
H102 C10 H103 109.5 no
C7 C11 H111 109.5 no
C7 C11 H112 109.5 no
H111 C11 H112 109.5 no
C7 C11 H113 109.4 no
H111 C11 H113 109.5 no
H112 C11 H113 109.5 no
C9 C12 H121 109.4 no
C9 C12 H122 109.5 no
H121 C12 H122 109.5 no
C9 C12 H123 109.5 no
H121 C12 H123 109.5 no
H122 C12 H123 109.5 no
N4 C13 N3 104.0(2) yes
N4 C13 Fe1 122.5(2) yes
N3 C13 Fe1 132.6(2) yes
N3 C14 C15 106.5(3) yes
N3 C14 H141 126.7 no
C15 C14 H141 126.7 no
N4 C15 C14 108.0(3) yes
N4 C15 H151 125.9 no
C14 C15 H151 126.0 no
N3 C16 C17 119.7(3) yes
N3 C16 C21 118.6(3) yes
C17 C16 C21 121.7(3) yes
C16 C17 C18 117.6(3) yes
C16 C17 C22 121.6(3) yes
C18 C17 C22 120.8(3) yes
C17 C18 C19 122.4(3) yes
C17 C18 H181 118.8 no
C19 C18 H181 118.8 no
C18 C19 C20 118.1(3) yes
C18 C19 C23 121.3(3) yes
C20 C19 C23 120.5(3) yes
C19 C20 C21 121.9(3) yes
C19 C20 H201 119.1 no
C21 C20 H201 119.0 no
C16 C21 C20 118.2(3) yes
C16 C21 C24 120.6(3) yes
C20 C21 C24 121.1(3) yes
C17 C22 H221 109.5 no
C17 C22 H222 109.5 no
H221 C22 H222 109.5 no
C17 C22 H223 109.4 no
H221 C22 H223 109.5 no
H222 C22 H223 109.5 no
C19 C23 H231 109.6 no
C19 C23 H232 109.3 no
H231 C23 H232 109.5 no
C19 C23 H233 109.5 no
H231 C23 H233 109.5 no
H232 C23 H233 109.5 no
C21 C24 H241 109.4 no
C21 C24 H242 109.4 no
H241 C24 H242 109.5 no
C21 C24 H243 109.5 no
H241 C24 H243 109.5 no
H242 C24 H243 109.5 no
N5 C25 N6 104.3(2) yes
N5 C25 Fe1 134.2(2) yes
N6 C25 Fe1 121.57(19) yes
N5 C26 C27 106.4(2) yes
N5 C26 H261 126.8 no
C27 C26 H261 126.8 no
N6 C27 C26 108.2(2) yes
N6 C27 H271 125.9 no
C26 C27 H271 125.9 no
N5 C28 C29 119.4(3) yes
N5 C28 C33 118.8(2) yes
C29 C28 C33 121.8(3) yes
C28 C29 C30 117.5(3) yes
C28 C29 C34 121.5(2) yes
C30 C29 C34 121.0(3) yes
C29 C30 C31 122.8(3) yes
C29 C30 H301 118.5 no
C31 C30 H301 118.7 no
C30 C31 C32 118.0(3) yes
C30 C31 C35 121.2(3) yes
C32 C31 C35 120.8(3) yes
C31 C32 C33 121.5(3) yes
C31 C32 H321 119.4 no
C33 C32 H321 119.2 no
C28 C33 C32 118.4(3) yes
C28 C33 C36 120.3(3) yes
C32 C33 C36 121.3(3) yes
C29 C34 H341 109.4 no
C29 C34 H342 109.6 no
H341 C34 H342 109.5 no
C29 C34 H343 109.4 no
H341 C34 H343 109.5 no
H342 C34 H343 109.5 no
C31 C35 H351 109.5 no
C31 C35 H352 109.6 no
H351 C35 H352 109.5 no
C31 C35 H353 109.3 no
H351 C35 H353 109.5 no
H352 C35 H353 109.5 no
C33 C36 H361 109.3 no
C33 C36 H362 109.6 no
H361 C36 H362 109.5 no
C33 C36 H363 109.5 no
H361 C36 H363 109.5 no
H362 C36 H363 109.5 no
C38 C37 C42 115.5(3) yes
C38 C37 B1 121.8(3) yes
C42 C37 B1 121.9(3) yes
C37 C38 C39 122.7(3) yes
C37 C38 H381 118.5 no
C39 C38 H381 118.8 no
C38 C39 C40 120.0(3) yes
C38 C39 H391 119.9 no
C40 C39 H391 120.1 no
C39 C40 C41 119.3(3) yes
C39 C40 H401 120.3 no
C41 C40 H401 120.4 no
C40 C41 C42 120.0(3) yes
C40 C41 H411 120.0 no
C42 C41 H411 119.9 no
C37 C42 C41 122.5(3) yes
C37 C42 H421 118.7 no
C41 C42 H421 118.9 no
O1 C43 Fe1 167.6(3) yes
O2 C44 Fe1 171.6(3) yes
C37 B1 N6 108.0(2) yes
C37 B1 N2 116.7(2) yes
N6 B1 N2 104.5(2) yes
C37 B1 N4 115.1(3) yes
N6 B1 N4 107.1(2) yes
N2 B1 N4 104.6(2) yes

loop_
_geom_bond_atom_site_label_1
_geom_bond_atom_site_label_2
_geom_bond_distance
_geom_bond_publ_flag
Fe1 C1 1.997(3) yes
Fe1 C13 1.963(3) yes
Fe1 C25 1.955(3) yes
Fe1 C43 1.722(3) yes
Fe1 C44 1.735(3) yes
O1 C43 1.208(4) yes
O2 C44 1.184(4) yes
N1 C1 1.373(4) yes
N1 C2 1.387(4) yes
N1 C4 1.433(4) yes
N2 C1 1.377(3) yes
N2 C3 1.378(4) yes
N2 B1 1.558(4) yes
N3 C13 1.373(4) yes
N3 C14 1.387(4) yes
N3 C16 1.439(4) yes
N4 C13 1.374(3) yes
N4 C15 1.387(4) yes
N4 B1 1.557(4) yes
N5 C25 1.375(3) yes
N5 C26 1.397(3) yes
N5 C28 1.435(3) yes
N6 C25 1.365(3) yes
N6 C27 1.382(3) yes
N6 B1 1.561(4) yes
C2 C3 1.335(4) yes
C2 H21 0.950 no
C3 H31 0.950 no
C4 C5 1.396(4) yes
C4 C9 1.391(4) yes
C5 C6 1.391(4) yes
C5 C10 1.499(4) yes
C6 C7 1.397(4) yes
C6 H61 0.950 no
C7 C8 1.382(4) yes
C7 C11 1.505(4) yes
C8 C9 1.393(4) yes
C8 H81 0.950 no
C9 C12 1.507(5) yes
C10 H101 0.950 no
C10 H102 0.950 no
C10 H103 0.950 no
C11 H111 0.950 no
C11 H112 0.950 no
C11 H113 0.950 no
C12 H121 0.950 no
C12 H122 0.950 no
C12 H123 0.950 no
C14 C15 1.340(4) yes
C14 H141 0.950 no
C15 H151 0.950 no
C16 C17 1.397(4) yes
C16 C21 1.392(4) yes
C17 C18 1.395(4) yes
C17 C22 1.498(5) yes
C18 C19 1.381(5) yes
C18 H181 0.950 no
C19 C20 1.390(4) yes
C19 C23 1.510(4) yes
C20 C21 1.390(4) yes
C20 H201 0.950 no
C21 C24 1.506(4) yes
C22 H221 0.950 no
C22 H222 0.950 no
C22 H223 0.950 no
C23 H231 0.950 no
C23 H232 0.950 no
C23 H233 0.950 no
C24 H241 0.950 no
C24 H242 0.950 no
C24 H243 0.950 no
C26 C27 1.337(4) yes
C26 H261 0.950 no
C27 H271 0.950 no
C28 C29 1.388(4) yes
C28 C33 1.396(4) yes
C29 C30 1.391(4) yes
C29 C34 1.500(4) yes
C30 C31 1.384(4) yes
C30 H301 0.950 no
C31 C32 1.392(4) yes
C31 C35 1.498(4) yes
C32 C33 1.392(4) yes
C32 H321 0.950 no
C33 C36 1.497(4) yes
C34 H341 0.950 no
C34 H342 0.950 no
C34 H343 0.950 no
C35 H351 0.950 no
C35 H352 0.950 no
C35 H353 0.950 no
C36 H361 0.950 no
C36 H362 0.950 no
C36 H363 0.950 no
C37 C38 1.393(4) yes
C37 C42 1.396(4) yes
C37 B1 1.616(4) yes
C38 C39 1.385(4) yes
C38 H381 0.950 no
C39 C40 1.378(5) yes
C39 H391 0.950 no
C40 C41 1.374(4) yes
C40 H401 0.950 no
C41 C42 1.390(4) yes
C41 H411 0.950 no
C42 H421 0.950 no

loop_
_geom_torsion_atom_site_label_1
_geom_torsion_atom_site_label_2
_geom_torsion_atom_site_label_3
_geom_torsion_atom_site_label_4
_geom_torsion
_geom_torsion_site_symmetry_1
_geom_torsion_site_symmetry_3
_geom_torsion_site_symmetry_4
_geom_torsion_publ_flag
C13 Fe1 C1 N1 127.6(4) . . . no
C13 Fe1 C1 N2 -40.3(3) . . . no
C25 Fe1 C1 N1 -144.7(4) . . . no
C25 Fe1 C1 N2 47.4(3) . . . no
C43 Fe1 C1 N1 -51.8(6) . . . no
C43 Fe1 C1 N2 140.3(3) . . . no
C44 Fe1 C1 N1 30.0(4) . . . no
C44 Fe1 C1 N2 -137.9(3) . . . no
C1 Fe1 C13 N3 -128.3(3) . . . no
C1 Fe1 C13 N4 38.8(3) . . . no
C25 Fe1 C13 N3 146.6(3) . . . no
C25 Fe1 C13 N4 -46.4(3) . . . no
C43 Fe1 C13 N3 51.4(4) . . . no
C43 Fe1 C13 N4 -141.5(3) . . . no
C44 Fe1 C13 N3 -31.8(3) . . . no
C44 Fe1 C13 N4 135.3(3) . . . no
C1 Fe1 C25 N5 132.7(3) . . . no
C1 Fe1 C25 N6 -46.8(2) . . . no
C13 Fe1 C25 N5 -139.1(3) . . . no
C13 Fe1 C25 N6 41.4(2) . . . no
C43 Fe1 C25 N5 -18.4(3) . . . no
C43 Fe1 C25 N6 162.2(3) . . . no
C1 Fe1 C43 K1 19.3(4) . . . no
C13 Fe1 C43 K1 -160.07(14) . . . no
C25 Fe1 C43 K1 109.41(14) . . . no
C44 Fe1 C43 K1 -66.76(17) . . . no
C43 K1 O1 K1 -113.5(2) . . 2_566 no
O1 K1 O1 C43 113.5(2) 2_566 . . no
O1 K1 O1 K1 -0.02(12) 2_566 . 2_566 no
O2 K1 O1 C43 -172.4(3) 2_566 . . no
O2 K1 O1 K1 74.11(8) 2_566 . 2_566 no
O1 K1 C43 Fe1 167.8(4) . . . no
O1 K1 C43 Fe1 98.90(17) 2_566 . . no
O1 K1 C43 O1 -68.9(2) 2_566 . . no
O2 K1 C43 Fe1 174.84(17) 2_566 . . no
O2 K1 C43 O1 7.1(2) 2_566 . . no
O1 K1 O1 K1 0.02(11) . 2_566 2_566 no
O1 K1 O1 C43 84.1(2) . 2_566 2_566 no
C43 K1 O1 K1 21.78(8) . 2_566 2_566 no
C43 K1 O1 C43 105.9(2) . 2_566 2_566 no
O1 K1 O2 C44 -111.2(3) . 2_566 2_566 no
C43 K1 O2 C44 -114.2(3) . 2_566 2_566 no
K1 O1 C43 K1 86.24(14) 2_566 . . no
C2 N1 C1 Fe1 -168.0(3) . . . no
C2 N1 C1 N2 1.4(4) . . . no
C4 N1 C1 Fe1 12.1(6) . . . no
C4 N1 C1 N2 -178.5(3) . . . no
C1 N1 C2 C3 -0.6(4) . . . no
C4 N1 C2 C3 179.3(3) . . . no
C1 N1 C4 C5 85.8(4) . . . no
C1 N1 C4 C9 -95.7(4) . . . no
C2 N1 C4 C5 -94.1(4) . . . no
C2 N1 C4 C9 84.4(4) . . . no
C3 N2 C1 Fe1 169.4(3) . . . no
C3 N2 C1 N1 -1.7(4) . . . no
B1 N2 C1 Fe1 -3.2(4) . . . no
B1 N2 C1 N1 -174.3(3) . . . no
C1 N2 C3 C2 1.4(4) . . . no
B1 N2 C3 C2 172.8(4) . . . no
C1 N2 B1 N4 58.6(4) . . . no
C1 N2 B1 N6 -53.8(4) . . . no
C1 N2 B1 C37 -173.0(3) . . . no
C3 N2 B1 N4 -112.3(4) . . . no
C3 N2 B1 N6 135.3(4) . . . no
C3 N2 B1 C37 16.1(5) . . . no
C14 N3 C13 Fe1 165.6(2) . . . no
C14 N3 C13 N4 -3.2(3) . . . no
C16 N3 C13 Fe1 -17.3(4) . . . no
C16 N3 C13 N4 174.0(3) . . . no
C13 N3 C14 C15 0.8(4) . . . no
C16 N3 C14 C15 -176.4(3) . . . no
C13 N3 C16 C17 108.5(4) . . . no
C13 N3 C16 C21 -75.0(4) . . . no
C14 N3 C16 C17 -74.7(4) . . . no
C14 N3 C16 C21 101.8(4) . . . no
C15 N4 C13 Fe1 -165.9(2) . . . no
C15 N4 C13 N3 4.3(3) . . . no
B1 N4 C13 Fe1 6.2(4) . . . no
B1 N4 C13 N3 176.4(3) . . . no
C13 N4 C15 C14 -4.0(3) . . . no
B1 N4 C15 C14 -174.7(3) . . . no
C13 N4 B1 N2 -60.7(3) . . . no
C13 N4 B1 N6 49.8(3) . . . no
C13 N4 B1 C37 169.9(3) . . . no
C15 N4 B1 N2 109.4(3) . . . no
C15 N4 B1 N6 -140.1(3) . . . no
C15 N4 B1 C37 -20.0(5) . . . no
C26 N5 C25 Fe1 -178.4(2) . . . no
C26 N5 C25 N6 1.2(3) . . . no
C28 N5 C25 Fe1 1.2(5) . . . no
C28 N5 C25 N6 -179.3(2) . . . no
C25 N5 C26 C27 -0.4(3) . . . no
C28 N5 C26 C27 -179.9(2) . . . no
C25 N5 C28 C29 103.0(3) . . . no
C25 N5 C28 C33 -79.1(4) . . . no
C26 N5 C28 C29 -77.6(4) . . . no
C26 N5 C28 C33 100.4(3) . . . no
C27 N6 C25 Fe1 178.08(19) . . . no
C27 N6 C25 N5 -1.5(3) . . . no
B1 N6 C25 Fe1 2.3(4) . . . no
B1 N6 C25 N5 -177.3(3) . . . no
C25 N6 C27 C26 1.4(3) . . . no
B1 N6 C27 C26 176.6(3) . . . no
C25 N6 B1 N2 55.4(4) . . . no
C25 N6 B1 N4 -55.2(3) . . . no
C25 N6 B1 C37 -179.7(3) . . . no
C27 N6 B1 N2 -119.5(3) . . . no
C27 N6 B1 N4 129.9(3) . . . no
C27 N6 B1 C37 5.4(4) . . . no
N1 C2 C3 N2 -0.4(4) . . . no
N1 C4 C5 C6 -174.8(2) . . . no
N1 C4 C5 C10 9.9(4) . . . no
C9 C4 C5 C6 6.7(4) . . . no
C9 C4 C5 C10 -168.6(3) . . . no
N1 C4 C9 C8 176.0(2) . . . no
N1 C4 C9 C12 -5.9(4) . . . no
C5 C4 C9 C8 -5.6(4) . . . no
C5 C4 C9 C12 172.6(3) . . . no
C4 C5 C6 C7 -2.9(4) . . . no
C10 C5 C6 C7 172.3(2) . . . no
C5 C6 C7 C8 -1.9(4) . . . no
C5 C6 C7 C11 179.3(3) . . . no
C6 C7 C8 C9 3.1(4) . . . no
C11 C7 C8 C9 -178.0(3) . . . no
C7 C8 C9 C4 0.5(4) . . . no
C7 C8 C9 C12 -177.7(3) . . . no
N3 C14 C15 N4 1.9(4) . . . no
N3 C16 C17 C18 178.4(3) . . . no
N3 C16 C17 C22 -1.5(4) . . . no
C21 C16 C17 C18 2.0(5) . . . no
C21 C16 C17 C22 -177.9(3) . . . no
N3 C16 C21 C20 -178.2(3) . . . no
N3 C16 C21 C24 0.2(4) . . . no
C17 C16 C21 C20 -1.7(5) . . . no
C17 C16 C21 C24 176.6(3) . . . no
C16 C17 C18 C19 -1.3(5) . . . no
C22 C17 C18 C19 178.5(3) . . . no
C17 C18 C19 C20 0.5(6) . . . no
C17 C18 C19 C23 -176.5(3) . . . no
C18 C19 C20 C21 -0.3(6) . . . no
C23 C19 C20 C21 176.7(3) . . . no
C19 C20 C21 C16 0.9(5) . . . no
C19 C20 C21 C24 -177.5(3) . . . no
N5 C26 C27 N6 -0.6(3) . . . no
N5 C28 C29 C30 179.7(3) . . . no
N5 C28 C29 C34 -0.8(4) . . . no
C33 C28 C29 C30 1.9(5) . . . no
C33 C28 C29 C34 -178.7(3) . . . no
N5 C28 C33 C32 179.9(3) . . . no
N5 C28 C33 C36 1.2(5) . . . no
C29 C28 C33 C32 -2.3(5) . . . no
C29 C28 C33 C36 179.1(3) . . . no
C28 C29 C30 C31 -0.4(5) . . . no
C34 C29 C30 C31 -179.8(4) . . . no
C29 C30 C31 C32 -0.7(6) . . . no
C29 C30 C31 C35 -179.4(4) . . . no
C30 C31 C32 C33 0.3(6) . . . no
C35 C31 C32 C33 179.0(4) . . . no
C31 C32 C33 C28 1.1(6) . . . no
C31 C32 C33 C36 179.8(4) . . . no
C42 C37 C38 C39 1.0(5) . . . no
B1 C37 C38 C39 171.0(3) . . . no
C38 C37 C42 C41 -2.1(5) . . . no
B1 C37 C42 C41 -172.1(3) . . . no
C38 C37 B1 N2 36.7(5) . . . no
C38 C37 B1 N4 159.8(3) . . . no
C38 C37 B1 N6 -80.6(4) . . . no
C42 C37 B1 N2 -154.0(3) . . . no
C42 C37 B1 N4 -30.8(5) . . . no
C42 C37 B1 N6 88.7(4) . . . no
C37 C38 C39 C40 0.5(5) . . . no
C38 C39 C40 C41 -0.9(5) . . . no
C39 C40 C41 C42 -0.2(5) . . . no
C40 C41 C42 C37 1.8(5) . . . no
